data_7048118
loop_
_publ_author_name
'Nghia, Nguyen Van'
'Oh, Jihun'
'Sujith, Surendran'
'Jung, Jaehoon'
'Lee, Min Hyung'

_publ_section_title
;
 Tuning the photophysical properties of carboranyl luminophores by closo-
 to nido-carborane conversion and application to OFF-ON fluoride sensing.
;
_journal_issue 48
_journal_name_full 'Dalton transactions (Cambridge, England : 2003)'
_journal_page_first 17441
_journal_page_last 17449
_journal_paper_doi 10.1039/c8dt03771j
_journal_volume 47
_journal_year 2018
_chemical_formula_sum 'C18 H30 B20 N2 O'
_chemical_formula_weight 506.64
_space_group_crystal_system monoclinic
_space_group_IT_number 14
_space_group_name_Hall '-P 2yn'
_space_group_name_H-M_alt 'P 1 21/n 1'
_symmetry_space_group_name_Hall '-P 2yn'
_symmetry_space_group_name_H-M 'P 1 21/n 1'
_atom_sites_solution_hydrogens geom
_audit_creation_method SHELXL-2013
_audit_update_record
;
2018-08-14 deposited with the CCDC.
2018-11-16 downloaded from the CCDC.
;
_cell_angle_alpha 90
_cell_angle_beta 97.7708(6)
_cell_angle_gamma 90
_cell_formula_units_Z 4
_cell_length_a 12.56330(10)
_cell_length_b 12.09970(10)
_cell_length_c 18.4978(2)
_cell_measurement_reflns_used 7843
_cell_measurement_temperature 173(2)
_cell_measurement_theta_max 28.26
_cell_measurement_theta_min 2.35
_cell_volume 2786.07(4)
_computing_cell_refinement 'Bruker SAINT'
_computing_data_collection 'Bruker APEX2'
_computing_data_reduction 'Bruker SAINT'
_computing_molecular_graphics 'Bruker SHELXTL'
_computing_publication_material 'Bruker SHELXTL'
_computing_structure_refinement 'SHELXL-2014 (Sheldrick, 2014)'
_computing_structure_solution 'SHELXS-97 (Sheldrick 2008)'
_diffrn_ambient_temperature 173(2)
_diffrn_measured_fraction_theta_full 0.999
_diffrn_measured_fraction_theta_max 0.993
_diffrn_measurement_device_type 'APEX-II ultra'
_diffrn_measurement_method '\f and \w scans'
_diffrn_radiation_type MoK\a
_diffrn_radiation_wavelength 0.71073
_diffrn_reflns_av_R_equivalents 0.0327
_diffrn_reflns_av_unetI/netI 0.0356
_diffrn_reflns_Laue_measured_fraction_full 0.999
_diffrn_reflns_Laue_measured_fraction_max 0.993
_diffrn_reflns_limit_h_max 16
_diffrn_reflns_limit_h_min -16
_diffrn_reflns_limit_k_max 16
_diffrn_reflns_limit_k_min -12
_diffrn_reflns_limit_l_max 24
_diffrn_reflns_limit_l_min -24
_diffrn_reflns_number 27843
_diffrn_reflns_point_group_measured_fraction_full 0.999
_diffrn_reflns_point_group_measured_fraction_max 0.993
_diffrn_reflns_theta_full 25.242
_diffrn_reflns_theta_max 28.277
_diffrn_reflns_theta_min 1.849
_exptl_absorpt_coefficient_mu 0.062
_exptl_absorpt_correction_T_max 0.7457
_exptl_absorpt_correction_T_min 0.7169
_exptl_absorpt_correction_type multi-scan
_exptl_absorpt_process_details '(SADABS; Sheldrick, 1996)'
_exptl_crystal_colour colourless
_exptl_crystal_density_diffrn 1.208
_exptl_crystal_description Block
_exptl_crystal_F_000 1040
_exptl_crystal_size_max 0.400
_exptl_crystal_size_mid 0.370
_exptl_crystal_size_min 0.310
_refine_diff_density_max 0.381
_refine_diff_density_min -0.336
_refine_diff_density_rms 0.076
_refine_ls_extinction_method none
_refine_ls_goodness_of_fit_ref 1.041
_refine_ls_hydrogen_treatment constr
_refine_ls_matrix_type full
_refine_ls_number_parameters 370
_refine_ls_number_reflns 6868
_refine_ls_number_restraints 0
_refine_ls_restrained_S_all 1.041
_refine_ls_R_factor_all 0.0706
_refine_ls_R_factor_gt 0.0539
_refine_ls_shift/su_max 0.000
_refine_ls_shift/su_mean 0.000
_refine_ls_structure_factor_coef Fsqd
_refine_ls_weighting_details 'w=1/[\s^2^(Fo^2^)+(0.0842P)^2^+0.6679P] where P=(Fo^2^+2Fc^2^)/3'
_refine_ls_weighting_scheme calc
_refine_ls_wR_factor_gt 0.1418
_refine_ls_wR_factor_ref 0.1556
_reflns_Friedel_coverage 0.000
_reflns_number_gt 5297
_reflns_number_total 6868
_reflns_threshold_expression 'I > 2\s(I)'
_cod_data_source_file c8dt03771j2.cif
_cod_data_source_block closoOXD1
_cod_depositor_comments 'Adding full bibliography for 7048118.cif.'
_cod_database_code 7048118
_shelx_space_group_comment
; 
The symmetry employed for this shelxl refinement is uniquely defined 
by the following loop, which should always be used as a source of 
symmetry information in preference to the above space-group names. 
They are only intended as comments. 
;
_shelx_estimated_absorpt_t_min 0.976
_shelx_estimated_absorpt_t_max 0.981
_shelxl_version_number 2013-3

loop_
_space_group_symop_operation_xyz
'x, y, z'
'-x+1/2, y+1/2, -z+1/2'
'-x, -y, -z'
'x-1/2, -y-1/2, z-1/2'

loop_
_atom_site_label
_atom_site_type_symbol
_atom_site_fract_x
_atom_site_fract_y
_atom_site_fract_z
_atom_site_U_iso_or_equiv
_atom_site_adp_type
_atom_site_occupancy
_atom_site_site_symmetry_order
_atom_site_calc_flag
_atom_site_refinement_flags_posn
_atom_site_refinement_flags_adp
O1 O 0.73339(7) 0.19254(8) 0.00968(5) 0.0258(2) Uani 1 1 d . .
N1 N 0.70115(10) 0.01790(11) 0.03348(7) 0.0336(3) Uani 1 1 d . .
N2 N 0.79475(10) 0.02317(11) -0.00041(7) 0.0337(3) Uani 1 1 d . .
B1 B 0.30672(12) 0.26605(14) 0.25555(8) 0.0235(3) Uani 1 1 d . .
H1 H 0.3790 0.2372 0.2929 0.028 Uiso 1 1 calc R U
B2 B 0.30362(12) 0.39385(13) 0.20891(8) 0.0222(3) Uani 1 1 d . .
H2 H 0.3745 0.4508 0.2160 0.027 Uiso 1 1 calc R U
B3 B 0.22141(12) 0.37949(13) 0.12320(8) 0.0230(3) Uani 1 1 d . .
H3 H 0.2385 0.4270 0.0741 0.028 Uiso 1 1 calc R U
B4 B 0.17183(12) 0.24151(14) 0.11548(8) 0.0241(3) Uani 1 1 d . .
H4 H 0.1566 0.1969 0.0620 0.029 Uiso 1 1 calc R U
B5 B 0.09109(12) 0.22011(14) 0.18623(9) 0.0274(4) Uani 1 1 d . .
H5 H 0.0218 0.1611 0.1791 0.033 Uiso 1 1 calc R U
B6 B 0.17356(13) 0.23473(14) 0.27207(9) 0.0272(4) Uani 1 1 d . .
H6 H 0.1582 0.1853 0.3208 0.033 Uiso 1 1 calc R U
B7 B 0.22214(13) 0.37248(14) 0.27900(8) 0.0249(3) Uani 1 1 d . .
H7 H 0.2383 0.4160 0.3328 0.030 Uiso 1 1 calc R U
B8 B 0.16908(12) 0.44304(14) 0.19712(8) 0.0236(3) Uani 1 1 d . .
H8 H 0.1501 0.5335 0.1968 0.028 Uiso 1 1 calc R U
B9 B 0.08795(12) 0.34871(14) 0.13978(9) 0.0260(3) Uani 1 1 d . .
H9 H 0.0158 0.3763 0.1019 0.031 Uiso 1 1 calc R U
B10 B 0.08902(13) 0.34486(14) 0.23662(9) 0.0258(3) Uani 1 1 d . .
H10 H 0.0173 0.3702 0.2626 0.031 Uiso 1 1 calc R U
B11 B 1.29067(12) 0.30778(14) -0.07705(9) 0.0259(3) Uani 1 1 d . .
H11 H 1.3024 0.2687 -0.0216 0.031 Uiso 1 1 calc R U
B12 B 1.38692(13) 0.29458(16) -0.13848(10) 0.0339(4) Uani 1 1 d . .
H12 H 1.4631 0.2469 -0.1234 0.041 Uiso 1 1 calc R U
B13 B 1.17740(13) 0.30427(16) -0.22459(9) 0.0307(4) Uani 1 1 d . .
H13 H 1.1158 0.2631 -0.2652 0.037 Uiso 1 1 calc R U
B14 B 1.31773(14) 0.29254(18) -0.22881(10) 0.0373(5) Uani 1 1 d . .
H14 H 1.3487 0.2435 -0.2729 0.045 Uiso 1 1 calc R U
B15 B 1.22415(13) 0.43650(14) -0.09447(9) 0.0256(3) Uani 1 1 d . .
H15 H 1.1923 0.4838 -0.0500 0.031 Uiso 1 1 calc R U
B16 B 1.36385(13) 0.42433(15) -0.09901(9) 0.0295(4) Uani 1 1 d . .
H16 H 1.4254 0.4640 -0.0576 0.035 Uiso 1 1 calc R U
B17 B 1.38124(14) 0.41563(17) -0.19296(10) 0.0359(4) Uani 1 1 d . .
H17 H 1.4542 0.4497 -0.2137 0.043 Uiso 1 1 calc R U
B18 B 1.25120(15) 0.42148(18) -0.24606(10) 0.0376(4) Uani 1 1 d . .
H18 H 1.2384 0.4594 -0.3018 0.045 Uiso 1 1 calc R U
B19 B 1.15459(13) 0.43385(15) -0.18458(9) 0.0289(4) Uani 1 1 d . .
H19 H 1.0769 0.4792 -0.1993 0.035 Uiso 1 1 calc R U
B20 B 1.27989(14) 0.50313(16) -0.16557(10) 0.0332(4) Uani 1 1 d . .
H20 H 1.2860 0.5954 -0.1683 0.040 Uiso 1 1 calc R U
C1 C 0.29875(10) 0.27250(11) 0.16127(7) 0.0196(3) Uani 1 1 d . .
C2 C 0.22274(10) 0.18365(12) 0.19748(7) 0.0233(3) Uani 1 1 d . .
H2A H 0.2425 0.0934 0.1970 0.028 Uiso 1 1 calc R U
C3 C 0.39467(10) 0.23048(12) 0.12881(7) 0.0208(3) Uani 1 1 d . .
C4 C 0.45967(11) 0.30552(12) 0.09841(8) 0.0260(3) Uani 1 1 d . .
H4A H 0.4430 0.3821 0.0984 0.031 Uiso 1 1 calc R U
C5 C 0.54854(11) 0.26948(13) 0.06815(8) 0.0261(3) Uani 1 1 d . .
H5A H 0.5921 0.3214 0.0472 0.031 Uiso 1 1 calc R U
C6 C 0.57414(10) 0.15806(12) 0.06831(7) 0.0236(3) Uani 1 1 d . .
C7 C 0.50980(12) 0.08265(13) 0.09898(9) 0.0326(3) Uani 1 1 d . .
H7A H 0.5268 0.0061 0.0994 0.039 Uiso 1 1 calc R U
C8 C 0.42083(12) 0.11906(13) 0.12895(9) 0.0312(3) Uani 1 1 d . .
H8A H 0.3772 0.0671 0.1499 0.037 Uiso 1 1 calc R U
C9 C 0.66835(11) 0.11800(12) 0.03785(7) 0.0242(3) Uani 1 1 d . .
C10 C 0.81040(11) 0.12598(13) -0.01288(7) 0.0251(3) Uani 1 1 d . .
C11 C 0.89862(10) 0.17605(12) -0.04529(7) 0.0241(3) Uani 1 1 d . .
C12 C 0.91303(11) 0.28970(13) -0.04661(8) 0.0271(3) Uani 1 1 d . .
H12A H 0.8632 0.3372 -0.0277 0.033 Uiso 1 1 calc R U
C13 C 0.99978(11) 0.33404(13) -0.07538(7) 0.0260(3) Uani 1 1 d . .
H13A H 1.0094 0.4119 -0.0758 0.031 Uiso 1 1 calc R U
C14 C 1.07321(10) 0.26564(12) -0.10369(7) 0.0216(3) Uani 1 1 d . .
C15 C 1.05687(11) 0.15225(13) -0.10416(8) 0.0275(3) Uani 1 1 d . .
H15A H 1.1052 0.1050 -0.1247 0.033 Uiso 1 1 calc R U
C16 C 0.97061(11) 0.10734(13) -0.07499(8) 0.0290(3) Uani 1 1 d . .
H16A H 0.9605 0.0295 -0.0752 0.035 Uiso 1 1 calc R U
C17 C 1.16800(10) 0.31727(12) -0.13238(7) 0.0217(3) Uani 1 1 d . .
C18 C 1.26250(11) 0.23769(13) -0.15794(8) 0.0283(3) Uani 1 1 d . .
H18A H 1.2553 0.1456 -0.1549 0.034 Uiso 1 1 calc R U

loop_
_atom_site_aniso_label
_atom_site_aniso_U_11
_atom_site_aniso_U_22
_atom_site_aniso_U_33
_atom_site_aniso_U_23
_atom_site_aniso_U_13
_atom_site_aniso_U_12
O1 0.0203(5) 0.0293(6) 0.0294(5) 0.0004(4) 0.0095(4) 0.0014(4)
N1 0.0291(7) 0.0315(8) 0.0441(7) 0.0003(6) 0.0193(6) 0.0019(6)
N2 0.0289(6) 0.0327(8) 0.0434(7) 0.0011(6) 0.0185(5) 0.0030(6)
B1 0.0244(7) 0.0248(9) 0.0213(7) 0.0008(6) 0.0027(6) 0.0036(6)
B2 0.0220(7) 0.0193(8) 0.0251(7) -0.0020(6) 0.0021(6) -0.0002(6)
B3 0.0245(7) 0.0211(8) 0.0232(7) 0.0019(6) 0.0028(6) 0.0025(6)
B4 0.0203(7) 0.0254(9) 0.0264(8) -0.0038(6) 0.0024(6) -0.0002(6)
B5 0.0198(7) 0.0258(9) 0.0379(9) -0.0044(7) 0.0088(6) -0.0011(6)
B6 0.0300(8) 0.0256(9) 0.0284(8) 0.0021(6) 0.0131(6) 0.0052(7)
B7 0.0265(8) 0.0260(9) 0.0222(7) -0.0011(6) 0.0039(6) 0.0048(6)
B8 0.0230(7) 0.0215(8) 0.0259(8) -0.0020(6) 0.0020(6) 0.0035(6)
B9 0.0215(7) 0.0278(9) 0.0280(8) -0.0048(6) 0.0011(6) 0.0033(6)
B10 0.0232(7) 0.0249(9) 0.0304(8) -0.0014(6) 0.0080(6) 0.0037(6)
B11 0.0202(7) 0.0272(9) 0.0293(8) -0.0008(6) -0.0003(6) 0.0008(6)
B12 0.0188(8) 0.0395(11) 0.0437(10) -0.0052(8) 0.0055(7) -0.0019(7)
B13 0.0243(8) 0.0450(11) 0.0236(8) -0.0050(7) 0.0065(6) -0.0054(7)
B14 0.0263(8) 0.0518(13) 0.0364(10) -0.0133(8) 0.0133(7) -0.0099(8)
B15 0.0257(8) 0.0240(9) 0.0265(8) -0.0019(6) 0.0016(6) -0.0007(6)
B16 0.0242(8) 0.0313(10) 0.0321(9) -0.0007(7) 0.0011(6) -0.0051(7)
B17 0.0263(9) 0.0472(12) 0.0355(9) -0.0024(8) 0.0086(7) -0.0111(8)
B18 0.0318(9) 0.0555(13) 0.0259(8) 0.0040(8) 0.0054(7) -0.0116(8)
B19 0.0255(8) 0.0331(10) 0.0274(8) 0.0066(7) 0.0014(6) 0.0012(7)
B20 0.0325(9) 0.0322(10) 0.0343(9) 0.0058(7) 0.0022(7) -0.0053(7)
C1 0.0183(6) 0.0189(7) 0.0220(6) 0.0003(5) 0.0040(5) -0.0016(5)
C2 0.0227(6) 0.0206(7) 0.0283(7) 0.0006(5) 0.0094(5) -0.0010(5)
C3 0.0181(6) 0.0227(7) 0.0219(6) -0.0003(5) 0.0039(5) -0.0004(5)
C4 0.0248(7) 0.0230(8) 0.0316(7) 0.0025(6) 0.0092(5) 0.0007(6)
C5 0.0228(7) 0.0278(8) 0.0292(7) 0.0034(6) 0.0093(5) -0.0018(6)
C6 0.0192(6) 0.0290(8) 0.0232(6) -0.0023(5) 0.0055(5) 0.0000(6)
C7 0.0297(8) 0.0226(8) 0.0490(9) -0.0009(7) 0.0178(7) 0.0014(6)
C8 0.0279(7) 0.0229(8) 0.0464(9) 0.0003(6) 0.0185(6) -0.0009(6)
C9 0.0204(6) 0.0278(8) 0.0253(7) 0.0003(5) 0.0059(5) -0.0017(6)
C10 0.0198(6) 0.0315(9) 0.0246(7) -0.0026(6) 0.0058(5) 0.0039(6)
C11 0.0190(6) 0.0314(8) 0.0223(7) 0.0002(5) 0.0045(5) 0.0015(6)
C12 0.0210(7) 0.0330(9) 0.0283(7) -0.0049(6) 0.0064(5) 0.0036(6)
C13 0.0233(7) 0.0260(8) 0.0295(7) -0.0029(6) 0.0064(5) 0.0007(6)
C14 0.0180(6) 0.0272(8) 0.0199(6) 0.0004(5) 0.0028(5) 0.0013(5)
C15 0.0234(7) 0.0291(8) 0.0318(7) -0.0001(6) 0.0109(5) 0.0055(6)
C16 0.0261(7) 0.0265(8) 0.0364(8) 0.0012(6) 0.0115(6) 0.0008(6)
C17 0.0179(6) 0.0250(8) 0.0226(6) -0.0008(5) 0.0041(5) 0.0017(5)
C18 0.0185(6) 0.0303(8) 0.0370(8) -0.0066(6) 0.0079(5) -0.0002(6)

loop_
_atom_type_symbol
_atom_type_description
_atom_type_scat_dispersion_real
_atom_type_scat_dispersion_imag
_atom_type_scat_source
C C 0.0033 0.0016 'International Tables Vol C Tables 4.2.6.8 and 6.1.1.4'
H H 0.0000 0.0000 'International Tables Vol C Tables 4.2.6.8 and 6.1.1.4'
B B 0.0013 0.0007 'International Tables Vol C Tables 4.2.6.8 and 6.1.1.4'
N N 0.0061 0.0033 'International Tables Vol C Tables 4.2.6.8 and 6.1.1.4'
O O 0.0106 0.0060 'International Tables Vol C Tables 4.2.6.8 and 6.1.1.4'

loop_
_geom_angle_atom_site_label_1
_geom_angle_atom_site_label_2
_geom_angle_atom_site_label_3
_geom_angle
C9 O1 C10 102.23(11)
C9 N1 N2 106.24(12)
C10 N2 N1 106.33(12)
C2 B1 C1 56.69(8)
C2 B1 B7 103.78(10)
C1 B1 B7 105.07(10)
C2 B1 B2 103.37(10)
C1 B1 B2 58.39(8)
B7 B1 B2 60.43(9)
C2 B1 B6 58.16(8)
C1 B1 B6 104.72(10)
B7 B1 B6 60.09(9)
B2 B1 B6 108.08(11)
C1 B2 B1 59.82(8)
C1 B2 B7 105.51(11)
B1 B2 B7 59.57(9)
C1 B2 B8 104.91(10)
B1 B2 B8 108.09(11)
B7 B2 B8 60.39(9)
C1 B2 B3 58.73(8)
B1 B2 B3 108.73(11)
B7 B2 B3 108.29(10)
B8 B2 B3 59.72(8)
C1 B3 B8 105.07(10)
C1 B3 B2 58.58(8)
B8 B3 B2 60.07(8)
C1 B3 B4 59.80(8)
B8 B3 B4 107.86(11)
B2 B3 B4 108.51(11)
C1 B3 B9 105.41(11)
B8 B3 B9 60.15(9)
B2 B3 B9 108.23(11)
B4 B3 B9 59.44(9)
C2 B4 C1 56.65(8)
C2 B4 B9 103.81(11)
C1 B4 B9 104.85(11)
C2 B4 B5 58.09(8)
C1 B4 B5 104.41(10)
B9 B4 B5 60.06(9)
C2 B4 B3 103.14(10)
C1 B4 B3 58.13(8)
B9 B4 B3 60.37(9)
B5 B4 B3 107.78(11)
C2 B5 B9 104.16(11)
C2 B5 B10 103.87(11)
B9 B5 B10 60.54(9)
C2 B5 B4 59.01(8)
B9 B5 B4 59.62(9)
B10 B5 B4 108.21(12)
C2 B5 B6 58.49(8)
B9 B5 B6 108.43(12)
B10 B5 B6 59.77(9)
B4 B5 B6 108.66(11)
C2 B6 B10 103.77(11)
C2 B6 B7 103.93(11)
B10 B6 B7 60.24(9)
C2 B6 B1 59.07(8)
B10 B6 B1 107.82(11)
B7 B6 B1 59.37(9)
C2 B6 B5 58.22(9)
B10 B6 B5 59.90(9)
B7 B6 B5 108.08(11)
B1 B6 B5 108.32(11)
B1 B7 B6 60.54(9)
B1 B7 B2 60.00(9)
B6 B7 B2 108.10(11)
B1 B7 B10 108.46(11)
B6 B7 B10 59.88(9)
B2 B7 B10 107.80(11)
B1 B7 B8 108.00(11)
B6 B7 B8 107.61(11)
B2 B7 B8 59.84(8)
B10 B7 B8 59.73(9)
B3 B8 B10 108.49(11)
B3 B8 B2 60.21(8)
B10 B8 B2 107.91(11)
B3 B8 B9 60.29(9)
B10 B8 B9 60.41(9)
B2 B8 B9 108.45(11)
B3 B8 B7 108.18(11)
B10 B8 B7 59.94(9)
B2 B8 B7 59.77(8)
B9 B8 B7 108.44(12)
B4 B9 B5 60.32(9)
B4 B9 B8 107.99(11)
B5 B9 B8 107.45(11)
B4 B9 B3 60.19(9)
B5 B9 B3 107.83(11)
B8 B9 B3 59.56(9)
B4 B9 B10 108.14(11)
B5 B9 B10 59.75(9)
B8 B9 B10 59.65(9)
B3 B9 B10 107.30(11)
B6 B10 B5 60.33(9)
B6 B10 B8 108.09(11)
B5 B10 B8 107.66(11)
B6 B10 B7 59.88(9)
B5 B10 B7 108.13(11)
B8 B10 B7 60.33(9)
B6 B10 B9 108.22(11)
B5 B10 B9 59.71(9)
B8 B10 B9 59.94(9)
B7 B10 B9 108.38(11)
C18 B11 C17 57.03(8)
C18 B11 B16 104.32(12)
C17 B11 B16 105.12(11)
C18 B11 B12 58.33(9)
C17 B11 B12 104.83(11)
B16 B11 B12 60.15(10)
C18 B11 B15 103.81(11)
C17 B11 B15 58.42(8)
B16 B11 B15 60.22(9)
B12 B11 B15 107.90(12)
C18 B12 B16 104.41(12)
C18 B12 B17 104.40(12)
B16 B12 B17 60.41(10)
C18 B12 B11 59.06(9)
B16 B12 B11 59.52(10)
B17 B12 B11 108.11(13)
C18 B12 B14 58.44(9)
B16 B12 B14 108.27(13)
B17 B12 B14 60.01(11)
B11 B12 B14 108.32(11)
C18 B13 C17 56.99(8)
C18 B13 B18 104.05(12)
C17 B13 B18 104.82(12)
C18 B13 B19 103.59(11)
C17 B13 B19 58.17(9)
B18 B13 B19 60.27(10)
C18 B13 B14 58.05(10)
C17 B13 B14 104.48(11)
B18 B13 B14 60.13(11)
B19 B13 B14 107.79(12)
C18 B14 B17 104.44(12)
C18 B14 B12 58.58(10)
B17 B14 B12 59.93(11)
C18 B14 B18 104.48(12)
B17 B14 B18 60.50(11)
B12 B14 B18 108.36(13)
C18 B14 B13 59.16(9)
B17 B14 B13 108.32(13)
B12 B14 B13 108.61(12)
B18 B14 B13 59.59(10)
C17 B15 B20 105.21(11)
C17 B15 B16 105.42(11)
B20 B15 B16 60.55(10)
C17 B15 B19 58.48(9)
B20 B15 B19 60.22(9)
B16 B15 B19 108.58(11)
C17 B15 B11 59.58(9)
B20 B15 B11 108.13(12)
B16 B15 B11 59.45(9)
B19 B15 B11 108.33(12)
B11 B16 B12 60.33(10)
B11 B16 B15 60.32(9)
B12 B16 B15 108.12(12)
B11 B16 B17 108.31(12)
B12 B16 B17 59.85(11)
B15 B16 B17 107.65(12)
B11 B16 B20 107.98(11)
B12 B16 B20 107.66(12)
B15 B16 B20 59.49(9)
B17 B16 B20 59.89(10)
B12 B17 B14 60.07(11)
B12 B17 B20 107.73(12)
B14 B17 B20 107.60(12)
B12 B17 B16 59.74(10)
B14 B17 B16 107.78(12)
B20 B17 B16 60.09(10)
B12 B17 B18 107.94(13)
B14 B17 B18 59.83(11)
B20 B17 B18 59.88(11)
B16 B17 B18 108.01(12)
B13 B18 B19 60.00(10)
B13 B18 B14 60.28(11)
B19 B18 B14 107.70(13)
B13 B18 B20 108.05(12)
B19 B18 B20 59.84(10)
B14 B18 B20 107.42(13)
B13 B18 B17 108.20(14)
B19 B18 B17 107.68(12)
B14 B18 B17 59.67(11)
B20 B18 B17 59.82(10)
C17 B19 B13 59.72(9)
C17 B19 B15 58.97(9)
B13 B19 B15 108.73(12)
C17 B19 B20 105.15(11)
B13 B19 B20 108.12(12)
B15 B19 B20 59.65(9)
C17 B19 B18 105.60(12)
B13 B19 B18 59.73(10)
B15 B19 B18 108.07(12)
B20 B19 B18 60.20(10)
B15 B20 B19 60.13(9)
B15 B20 B17 108.12(13)
B19 B20 B17 108.15(13)
B15 B20 B18 108.25(13)
B19 B20 B18 59.95(10)
B17 B20 B18 60.30(11)
B15 B20 B16 59.95(9)
B19 B20 B16 108.04(12)
B17 B20 B16 60.02(10)
B18 B20 B16 108.30(14)
C3 C1 C2 118.89(11)
C3 C1 B2 121.40(11)
C2 C1 B2 109.56(10)
C3 C1 B3 122.12(11)
C2 C1 B3 109.53(10)
B2 C1 B3 62.70(8)
C3 C1 B1 116.43(10)
C2 C1 B1 61.16(8)
B2 C1 B1 61.79(9)
B3 C1 B1 113.57(10)
C3 C1 B4 117.56(11)
C2 C1 B4 60.81(8)
B2 C1 B4 113.71(10)
B3 C1 B4 62.07(9)
B1 C1 B4 113.81(10)
C1 C2 B5 113.02(11)
C1 C2 B6 112.84(11)
B5 C2 B6 63.29(9)
C1 C2 B4 62.55(8)
B5 C2 B4 62.90(9)
B6 C2 B4 115.86(11)
C1 C2 B1 62.15(8)
B5 C2 B1 115.56(11)
B6 C2 B1 62.76(9)
B4 C2 B1 116.11(11)
C8 C3 C4 118.91(12)
C8 C3 C1 121.98(12)
C4 C3 C1 119.11(12)
C5 C4 C3 120.51(14)
C4 C5 C6 120.32(13)
C5 C6 C7 119.46(12)
C5 C6 C9 121.46(13)
C7 C6 C9 119.07(13)
C8 C7 C6 120.00(14)
C7 C8 C3 120.80(14)
N1 C9 O1 112.62(12)
N1 C9 C6 128.34(13)
O1 C9 C6 119.04(13)
N2 C10 O1 112.57(12)
N2 C10 C11 128.17(13)
O1 C10 C11 119.24(13)
C12 C11 C16 119.38(13)
C12 C11 C10 121.75(13)
C16 C11 C10 118.87(13)
C13 C12 C11 120.15(13)
C12 C13 C14 120.67(14)
C15 C14 C13 119.01(12)
C15 C14 C17 122.16(12)
C13 C14 C17 118.83(13)
C16 C15 C14 120.56(13)
C15 C16 C11 120.18(14)
C14 C17 C18 119.64(12)
C14 C17 B19 121.42(11)
C18 C17 B19 109.94(11)
C14 C17 B15 120.47(11)
C18 C17 B15 109.68(10)
B19 C17 B15 62.55(9)
C14 C17 B13 118.19(11)
C18 C17 B13 61.09(9)
B19 C17 B13 62.11(10)
B15 C17 B13 113.59(11)
C14 C17 B11 116.56(11)
C18 C17 B11 60.88(9)
B19 C17 B11 113.63(11)
B15 C17 B11 62.00(9)
B13 C17 B11 113.67(10)
C17 C18 B14 112.25(12)
C17 C18 B12 112.34(12)
B14 C18 B12 62.99(10)
C17 C18 B11 62.10(8)
B14 C18 B11 114.99(12)
B12 C18 B11 62.61(10)
C17 C18 B13 61.93(9)
B14 C18 B13 62.80(10)
B12 C18 B13 115.25(13)
B11 C18 B13 115.41(12)

loop_
_geom_bond_atom_site_label_1
_geom_bond_atom_site_label_2
_geom_bond_distance
O1 C9 1.3667(16)
O1 C10 1.3668(16)
N1 C9 1.2853(19)
N1 N2 1.4069(16)
N2 C10 1.285(2)
B1 C2 1.719(2)
B1 C1 1.7349(19)
B1 B7 1.761(2)
B1 B2 1.769(2)
B1 B6 1.782(2)
B2 C1 1.709(2)
B2 B7 1.776(2)
B2 B8 1.777(2)
B2 B3 1.780(2)
B3 C1 1.712(2)
B3 B8 1.771(2)
B3 B4 1.781(2)
B3 B9 1.784(2)
B4 C2 1.714(2)
B4 C1 1.7422(19)
B4 B9 1.767(2)
B4 B5 1.780(2)
B5 C2 1.697(2)
B5 B9 1.775(2)
B5 B10 1.776(2)
B5 B6 1.784(2)
B6 C2 1.702(2)
B6 B10 1.774(2)
B6 B7 1.774(2)
B7 B10 1.780(2)
B7 B8 1.787(2)
B8 B10 1.776(2)
B8 B9 1.782(2)
B9 B10 1.790(2)
B11 C18 1.715(2)
B11 C17 1.735(2)
B11 B16 1.761(2)
B11 B12 1.775(2)
B11 B15 1.776(2)
B12 C18 1.701(2)
B12 B16 1.772(3)
B12 B17 1.774(3)
B12 B14 1.776(3)
B13 C18 1.719(2)
B13 C17 1.733(2)
B13 B18 1.769(3)
B13 B19 1.773(3)
B13 B14 1.781(2)
B14 C18 1.699(2)
B14 B17 1.775(3)
B14 B18 1.778(3)
B15 C17 1.714(2)
B15 B20 1.766(2)
B15 B16 1.774(2)
B15 B19 1.775(2)
B16 B17 1.784(2)
B16 B20 1.785(2)
B17 B20 1.781(3)
B17 B18 1.790(3)
B18 B19 1.778(2)
B18 B20 1.783(3)
B19 C17 1.705(2)
B19 B20 1.776(2)
C1 C3 1.5056(17)
C1 C2 1.6399(18)
C3 C8 1.388(2)
C3 C4 1.3898(19)
C4 C5 1.3854(19)
C5 C6 1.386(2)
C6 C7 1.390(2)
C6 C9 1.4607(18)
C7 C8 1.3850(19)
C10 C11 1.4610(19)
C11 C12 1.388(2)
C11 C16 1.3947(19)
C12 C13 1.3841(19)
C13 C14 1.3932(19)
C14 C15 1.387(2)
C14 C17 1.5037(18)
C15 C16 1.3853(19)
C17 C18 1.6468(18)
